data_7710205
loop_
_publ_author_name
'Ghosh, Subrata'
'Bagchi, Sukanya'
'Kamilya, Sujit'
'Mehta, Sakshi'
'Sarkar, Debopam'
'Herchel, Radovan'
'Mondal, Abhishake'

_publ_section_title
;
 Impact of counter anions on spin-state switching of manganese(iii)
 complexes containing an azobenzene ligand
;
_journal_name_full 'Dalton Transactions'
_journal_paper_doi 10.1039/D2DT00660J
_journal_year 2022
_chemical_formula_sum 'C34 H36 Cl Mn N8 O2'
_chemical_formula_weight 679.10
_space_group_crystal_system monoclinic
_space_group_IT_number 13
_space_group_name_Hall '-P 2yac'
_space_group_name_H-M_alt 'P 1 2/n 1'
_atom_sites_solution_hydrogens mixed
_audit_creation_method SHELXL-2018/3
_audit_update_record
;
2022-04-01 deposited with the CCDC.	2022-04-21 downloaded from the CCDC.
;
_cell_angle_alpha 90
_cell_angle_beta 91.2630(10)
_cell_angle_gamma 90
_cell_formula_units_Z 2
_cell_length_a 7.6419(2)
_cell_length_b 8.2294(2)
_cell_length_c 25.7208(6)
_cell_measurement_reflns_used 7991
_cell_measurement_temperature 240(2)
_cell_measurement_theta_max 26.16
_cell_measurement_theta_min 2.47
_cell_volume 1617.14(7)
_computing_cell_refinement 'Bruker SAINT'
_computing_data_collection 'Bruker APEX2'
_computing_data_reduction 'Bruker SAINT'
_computing_molecular_graphics 'Mercury 2020.1'
_computing_publication_material 'CrystalMaker 10.6'
_computing_structure_refinement 'SHELXL-2018/3 (Sheldrick, 2018)'
_computing_structure_solution 'SHELXT 2018/2 (Sheldrick, 2018)'
_diffrn_ambient_temperature 240(2)
_diffrn_measured_fraction_theta_full 0.998
_diffrn_measured_fraction_theta_max 0.998
_diffrn_measurement_device_type 'Bruker APEX-II CCD'
_diffrn_measurement_method '\f and \w scans'
_diffrn_radiation_type MoK\a
_diffrn_radiation_wavelength 0.71073
_diffrn_reflns_av_R_equivalents 0.0570
_diffrn_reflns_av_unetI/netI 0.0293
_diffrn_reflns_Laue_measured_fraction_full 0.998
_diffrn_reflns_Laue_measured_fraction_max 0.998
_diffrn_reflns_limit_h_max 9
_diffrn_reflns_limit_h_min -9
_diffrn_reflns_limit_k_max 10
_diffrn_reflns_limit_k_min -10
_diffrn_reflns_limit_l_max 32
_diffrn_reflns_limit_l_min -30
_diffrn_reflns_number 28476
_diffrn_reflns_point_group_measured_fraction_full 0.998
_diffrn_reflns_point_group_measured_fraction_max 0.998
_diffrn_reflns_theta_full 25.242
_diffrn_reflns_theta_max 26.383
_diffrn_reflns_theta_min 2.939
_diffrn_source 'Sealed tube'
_exptl_absorpt_coefficient_mu 0.536
_exptl_absorpt_correction_T_max 0.756
_exptl_absorpt_correction_T_min 0.605
_exptl_absorpt_correction_type multi-scan
_exptl_absorpt_process_details SADABS
_exptl_crystal_colour Brown
_exptl_crystal_density_diffrn 1.395
_exptl_crystal_description Plate
_exptl_crystal_F_000 708
_exptl_crystal_size_max 0.41
_exptl_crystal_size_mid 0.38
_exptl_crystal_size_min 0.26
_refine_diff_density_max 0.279
_refine_diff_density_min -0.584
_refine_diff_density_rms 0.055
_refine_ls_extinction_method none
_refine_ls_goodness_of_fit_ref 1.169
_refine_ls_hydrogen_treatment mixed
_refine_ls_matrix_type full
_refine_ls_number_parameters 217
_refine_ls_number_reflns 3313
_refine_ls_number_restraints 0
_refine_ls_restrained_S_all 1.169
_refine_ls_R_factor_all 0.0608
_refine_ls_R_factor_gt 0.0509
_refine_ls_shift/su_max 0.000
_refine_ls_shift/su_mean 0.000
_refine_ls_structure_factor_coef Fsqd
_refine_ls_weighting_details 'w=1/[\s^2^(Fo^2^)+(0.0258P)^2^+1.6301P] where P=(Fo^2^+2Fc^2^)/3'
_refine_ls_weighting_scheme calc
_refine_ls_wR_factor_gt 0.0974
_refine_ls_wR_factor_ref 0.1010
_reflns_Friedel_coverage 0.000
_reflns_number_gt 2912
_reflns_number_total 3313
_reflns_threshold_expression 'I > 2\s(I)'
_cod_data_source_file d2dt00660j2.cif
_cod_data_source_block Complex1_240K
_cod_original_sg_symbol_H-M 'P 2/n'
_cod_database_code 7710205
_shelx_shelxl_version_number 2018/3
_shelx_space_group_comment
;
The symmetry employed for this shelxl refinement is uniquely defined
by the following loop, which should always be used as a source of
symmetry information in preference to the above space-group names.
They are only intended as comments.
;
_shelx_estimated_absorpt_t_min 0.712
_shelx_estimated_absorpt_t_max 0.792

loop_
_space_group_symop_operation_xyz
'x, y, z'
'-x+1/2, y, -z+1/2'
'-x, -y, -z'
'x-1/2, -y, z-1/2'

loop_
_atom_site_label
_atom_site_type_symbol
_atom_site_fract_x
_atom_site_fract_y
_atom_site_fract_z
_atom_site_U_iso_or_equiv
_atom_site_adp_type
_atom_site_occupancy
_atom_site_site_symmetry_order
_atom_site_calc_flag
_atom_site_refinement_flags_posn
_atom_site_refinement_flags_adp
_atom_site_refinement_flags_occupancy
_atom_site_disorder_assembly
_atom_site_disorder_group
Mn1 Mn 0.250000 0.63066(6) 0.250000 0.02457(15) Uani 1 2 d S T P . .
Cl1 Cl 0.750000 0.98500(12) 0.250000 0.0384(2) Uani 1 2 d S T P . .
O1 O 0.3721(2) 0.6398(2) 0.31457(6) 0.0316(4) Uani 1 1 d . . . . .
N2 N 0.4239(3) 0.4678(2) 0.22687(8) 0.0272(5) Uani 1 1 d . . . . .
N3 N 0.6560(3) 0.1135(3) 0.42123(9) 0.0403(6) Uani 1 1 d . . . . .
N1 N 0.3980(3) 0.8120(3) 0.22029(9) 0.0318(5) Uani 1 1 d . . . . .
C5 C 0.5053(3) 0.3696(3) 0.25793(10) 0.0307(5) Uani 1 1 d . . . . .
C6 C 0.4978(3) 0.3736(3) 0.31393(9) 0.0302(5) Uani 1 1 d . . . . .
C7 C 0.4416(3) 0.5152(3) 0.33963(9) 0.0287(5) Uani 1 1 d . . . . .
C8 C 0.4657(4) 0.5244(3) 0.39406(10) 0.0380(6) Uani 1 1 d . . . . .
H8 H 0.434259 0.618866 0.411366 0.046 Uiso 1 1 calc R U . . .
C9 C 0.5344(4) 0.3972(3) 0.42184(10) 0.0392(6) Uani 1 1 d . . . . .
H9 H 0.547533 0.405389 0.457777 0.047 Uiso 1 1 calc R U . . .
C10 C 0.5854(3) 0.2541(3) 0.39660(10) 0.0357(6) Uani 1 1 d . . . . .
N4 N 0.6736(3) 0.1236(3) 0.46963(9) 0.0417(6) Uani 1 1 d . . . . .
C12 C 0.7456(3) -0.0209(3) 0.49275(10) 0.0371(6) Uani 1 1 d . . . . .
C13 C 0.7678(5) -0.1649(4) 0.46671(12) 0.0550(9) Uani 1 1 d . . . . .
H13 H 0.733353 -0.173634 0.431918 0.066 Uiso 1 1 calc R U . . .
C14 C 0.8410(5) -0.2960(4) 0.49210(13) 0.0634(10) Uani 1 1 d . . . . .
H14 H 0.854649 -0.393925 0.474600 0.076 Uiso 1 1 calc R U . . .
C15 C 0.8942(4) -0.2827(4) 0.54336(12) 0.0548(9) Uani 1 1 d . . . . .
H15 H 0.948933 -0.369950 0.559993 0.066 Uiso 1 1 calc R U . . .
C16 C 0.8669(5) -0.1423(4) 0.56970(12) 0.0606(9) Uani 1 1 d . . . . .
H16 H 0.898114 -0.134965 0.604774 0.073 Uiso 1 1 calc R U . . .
C17 C 0.7927(5) -0.0104(4) 0.54440(12) 0.0544(8) Uani 1 1 d . . . . .
H17 H 0.774643 0.085896 0.562444 0.065 Uiso 1 1 calc R U . . .
C11 C 0.5688(3) 0.2451(3) 0.34319(10) 0.0345(6) Uani 1 1 d . . . . .
H11 H 0.605605 0.151697 0.326233 0.041 Uiso 1 1 calc R U . . .
C4 C 0.4839(3) 0.4765(3) 0.17307(10) 0.0337(6) Uani 1 1 d . . . . .
H4A H 0.384184 0.469370 0.149181 0.040 Uiso 1 1 calc R U . . .
H4B H 0.561186 0.385835 0.166249 0.040 Uiso 1 1 calc R U . . .
C3 C 0.5805(4) 0.6358(4) 0.16447(11) 0.0407(6) Uani 1 1 d . . . . .
H3A H 0.674821 0.644071 0.190208 0.049 Uiso 1 1 calc R U . . .
H3B H 0.633126 0.632246 0.130511 0.049 Uiso 1 1 calc R U . . .
C2 C 0.4690(4) 0.7879(3) 0.16755(10) 0.0397(7) Uani 1 1 d . . . . .
H2A H 0.539055 0.881578 0.158450 0.048 Uiso 1 1 calc R U . . .
H2B H 0.372679 0.780057 0.142474 0.048 Uiso 1 1 calc R U . . .
C1 C 0.2934(4) 0.9626(3) 0.22387(11) 0.0378(6) Uani 1 1 d . . . . .
H1A H 0.205505 0.966024 0.196096 0.045 Uiso 1 1 calc R U . . .
H1B H 0.368397 1.057022 0.220764 0.045 Uiso 1 1 calc R U . . .
H5 H 0.584(3) 0.296(3) 0.2442(10) 0.032(7) Uiso 1 1 d . . . . .
H1 H 0.480(3) 0.824(3) 0.2394(10) 0.027(7) Uiso 1 1 d . . . . .

loop_
_atom_site_aniso_label
_atom_site_aniso_U_11
_atom_site_aniso_U_22
_atom_site_aniso_U_33
_atom_site_aniso_U_23
_atom_site_aniso_U_13
_atom_site_aniso_U_12
Mn1 0.0243(3) 0.0213(3) 0.0279(3) 0.000 -0.0034(2) 0.000
Cl1 0.0294(5) 0.0331(5) 0.0527(6) 0.000 0.0005(4) 0.000
O1 0.0333(9) 0.0276(9) 0.0335(9) -0.0028(8) -0.0069(7) 0.0020(8)
N2 0.0274(10) 0.0262(11) 0.0279(10) -0.0021(9) -0.0006(8) -0.0007(8)
N3 0.0422(13) 0.0426(14) 0.0361(12) 0.0061(11) -0.0012(10) 0.0062(11)
N1 0.0285(11) 0.0285(12) 0.0380(12) 0.0020(10) -0.0052(10) -0.0029(9)
C5 0.0298(13) 0.0265(13) 0.0358(13) -0.0030(11) -0.0016(11) 0.0009(11)
C6 0.0287(12) 0.0298(13) 0.0320(13) 0.0003(11) -0.0025(10) 0.0002(11)
C7 0.0245(12) 0.0292(13) 0.0321(13) -0.0003(11) -0.0053(10) 0.0000(10)
C8 0.0430(15) 0.0363(15) 0.0344(14) -0.0085(12) -0.0048(12) 0.0066(12)
C9 0.0443(16) 0.0439(17) 0.0292(13) -0.0015(12) -0.0045(11) 0.0043(13)
C10 0.0338(14) 0.0380(15) 0.0351(14) 0.0042(12) -0.0025(11) 0.0041(12)
N4 0.0442(13) 0.0457(14) 0.0350(12) 0.0034(11) -0.0053(10) 0.0037(12)
C12 0.0372(15) 0.0395(16) 0.0344(14) 0.0074(12) -0.0007(11) 0.0013(12)
C13 0.083(2) 0.050(2) 0.0319(15) 0.0026(14) -0.0008(15) 0.0130(17)
C14 0.097(3) 0.046(2) 0.0469(19) 0.0045(16) 0.0040(18) 0.0209(19)
C15 0.065(2) 0.052(2) 0.0476(18) 0.0184(16) 0.0004(16) 0.0109(17)
C16 0.086(3) 0.058(2) 0.0370(16) 0.0066(16) -0.0156(16) 0.010(2)
C17 0.075(2) 0.0485(19) 0.0385(16) -0.0034(14) -0.0127(15) 0.0097(17)
C11 0.0357(14) 0.0329(14) 0.0349(14) 0.0012(12) 0.0000(11) 0.0053(12)
C4 0.0348(14) 0.0378(15) 0.0286(13) -0.0034(11) 0.0009(11) 0.0044(12)
C3 0.0407(15) 0.0474(17) 0.0343(14) 0.0049(13) 0.0084(12) -0.0039(14)
C2 0.0445(16) 0.0396(16) 0.0351(14) 0.0066(12) 0.0030(12) -0.0085(13)
C1 0.0360(14) 0.0215(13) 0.0555(17) 0.0043(12) -0.0052(12) -0.0017(11)

loop_
_atom_type_symbol
_atom_type_description
_atom_type_scat_dispersion_real
_atom_type_scat_dispersion_imag
_atom_type_scat_source
C C 0.0033 0.0016 'International Tables Vol C Tables 4.2.6.8 and 6.1.1.4'
H H 0.0000 0.0000 'International Tables Vol C Tables 4.2.6.8 and 6.1.1.4'
Cl Cl 0.1484 0.1585 'International Tables Vol C Tables 4.2.6.8 and 6.1.1.4'
Mn Mn 0.3368 0.7283 'International Tables Vol C Tables 4.2.6.8 and 6.1.1.4'
N N 0.0061 0.0033 'International Tables Vol C Tables 4.2.6.8 and 6.1.1.4'
O O 0.0106 0.0060 'International Tables Vol C Tables 4.2.6.8 and 6.1.1.4'

loop_
_geom_angle_atom_site_label_1
_geom_angle_atom_site_label_2
_geom_angle_atom_site_label_3
_geom_angle
_geom_angle_site_symmetry_1
_geom_angle_site_symmetry_3
_geom_angle_publ_flag
O1 Mn1 O1 175.42(11) 2 . ?
O1 Mn1 N2 88.26(8) 2 2 ?
O1 Mn1 N2 94.83(8) . 2 ?
O1 Mn1 N2 94.84(8) 2 . ?
O1 Mn1 N2 88.26(8) . . ?
N2 Mn1 N2 95.22(12) 2 . ?
O1 Mn1 N1 91.90(9) 2 2 ?
O1 Mn1 N1 84.73(8) . 2 ?
N2 Mn1 N1 90.08(8) 2 2 ?
N2 Mn1 N1 171.55(9) . 2 ?
O1 Mn1 N1 84.73(8) 2 . ?
O1 Mn1 N1 91.90(9) . . ?
N2 Mn1 N1 171.55(9) 2 . ?
N2 Mn1 N1 90.08(8) . . ?
N1 Mn1 N1 85.46(13) 2 . ?
C7 O1 Mn1 125.83(15) . . ?
C5 N2 C4 117.3(2) . . ?
C5 N2 Mn1 123.69(18) . . ?
C4 N2 Mn1 118.27(16) . . ?
N4 N3 C10 114.9(2) . . ?
C1 N1 C2 112.2(2) . . ?
C1 N1 Mn1 106.62(16) . . ?
C2 N1 Mn1 117.58(17) . . ?
C1 N1 H1 106(2) . . ?
C2 N1 H1 106.3(19) . . ?
Mn1 N1 H1 107.4(19) . . ?
N2 C5 C6 125.1(2) . . ?
N2 C5 H5 118.7(16) . . ?
C6 C5 H5 115.9(16) . . ?
C11 C6 C7 119.4(2) . . ?
C11 C6 C5 119.7(2) . . ?
C7 C6 C5 120.4(2) . . ?
O1 C7 C8 119.1(2) . . ?
O1 C7 C6 122.5(2) . . ?
C8 C7 C6 118.3(2) . . ?
C9 C8 C7 121.2(3) . . ?
C9 C8 H8 119.4 . . ?
C7 C8 H8 119.4 . . ?
C8 C9 C10 120.6(2) . . ?
C8 C9 H9 119.7 . . ?
C10 C9 H9 119.7 . . ?
C11 C10 C9 119.1(2) . . ?
C11 C10 N3 115.2(2) . . ?
C9 C10 N3 125.7(2) . . ?
N3 N4 C12 112.9(2) . . ?
C17 C12 C13 119.6(3) . . ?
C17 C12 N4 116.1(3) . . ?
C13 C12 N4 124.3(2) . . ?
C12 C13 C14 119.9(3) . . ?
C12 C13 H13 120.0 . . ?
C14 C13 H13 120.0 . . ?
C13 C14 C15 120.1(3) . . ?
C13 C14 H14 119.9 . . ?
C15 C14 H14 119.9 . . ?
C16 C15 C14 120.0(3) . . ?
C16 C15 H15 120.0 . . ?
C14 C15 H15 120.0 . . ?
C15 C16 C17 120.0(3) . . ?
C15 C16 H16 120.0 . . ?
C17 C16 H16 120.0 . . ?
C12 C17 C16 120.2(3) . . ?
C12 C17 H17 119.9 . . ?
C16 C17 H17 119.9 . . ?
C10 C11 C6 121.4(3) . . ?
C10 C11 H11 119.3 . . ?
C6 C11 H11 119.3 . . ?
N2 C4 C3 109.9(2) . . ?
N2 C4 H4A 109.7 . . ?
C3 C4 H4A 109.7 . . ?
N2 C4 H4B 109.7 . . ?
C3 C4 H4B 109.7 . . ?
H4A C4 H4B 108.2 . . ?
C2 C3 C4 115.3(2) . . ?
C2 C3 H3A 108.4 . . ?
C4 C3 H3A 108.4 . . ?
C2 C3 H3B 108.4 . . ?
C4 C3 H3B 108.4 . . ?
H3A C3 H3B 107.5 . . ?
N1 C2 C3 112.0(2) . . ?
N1 C2 H2A 109.2 . . ?
C3 C2 H2A 109.2 . . ?
N1 C2 H2B 109.2 . . ?
C3 C2 H2B 109.2 . . ?
H2A C2 H2B 107.9 . . ?
N1 C1 C1 107.68(18) . 2 ?
N1 C1 H1A 110.2 . . ?
C1 C1 H1A 110.2 2 . ?
N1 C1 H1B 110.2 . . ?
C1 C1 H1B 110.2 2 . ?
H1A C1 H1B 108.5 . . ?

loop_
_geom_bond_atom_site_label_1
_geom_bond_atom_site_label_2
_geom_bond_distance
_geom_bond_site_symmetry_2
_geom_bond_publ_flag
Mn1 O1 1.8884(16) 2 ?
Mn1 O1 1.8884(16) . ?
Mn1 N2 1.988(2) 2 ?
Mn1 N2 1.988(2) . ?
Mn1 N1 2.032(2) 2 ?
Mn1 N1 2.032(2) . ?
O1 C7 1.317(3) . ?
N2 C5 1.287(3) . ?
N2 C4 1.469(3) . ?
N3 N4 1.252(3) . ?
N3 C10 1.420(3) . ?
N1 C1 1.479(3) . ?
N1 C2 1.485(3) . ?
N1 H1 0.80(3) . ?
C5 C6 1.443(3) . ?
C5 H5 0.93(3) . ?
C6 C11 1.401(3) . ?
C6 C7 1.411(4) . ?
C7 C8 1.410(3) . ?
C8 C9 1.366(4) . ?
C8 H8 0.9300 . ?
C9 C10 1.404(4) . ?
C9 H9 0.9300 . ?
C10 C11 1.379(4) . ?
N4 C12 1.434(3) . ?
C12 C17 1.371(4) . ?
C12 C13 1.374(4) . ?
C13 C14 1.374(4) . ?
C13 H13 0.9300 . ?
C14 C15 1.375(5) . ?
C14 H14 0.9300 . ?
C15 C16 1.358(5) . ?
C15 H15 0.9300 . ?
C16 C17 1.381(4) . ?
C16 H16 0.9300 . ?
C17 H17 0.9300 . ?
C11 H11 0.9300 . ?
C4 C3 1.523(4) . ?
C4 H4A 0.9700 . ?
C4 H4B 0.9700 . ?
C3 C2 1.518(4) . ?
C3 H3A 0.9700 . ?
C3 H3B 0.9700 . ?
C2 H2A 0.9700 . ?
C2 H2B 0.9700 . ?
C1 C1 1.512(6) 2 ?
C1 H1A 0.9700 . ?
C1 H1B 0.9700 . ?

loop_
_geom_torsion_atom_site_label_1
_geom_torsion_atom_site_label_2
_geom_torsion_atom_site_label_3
_geom_torsion_atom_site_label_4
_geom_torsion
_geom_torsion_site_symmetry_1
_geom_torsion_site_symmetry_2
_geom_torsion_site_symmetry_3
_geom_torsion_site_symmetry_4
_geom_torsion_publ_flag
N2 Mn1 O1 C7 55.6(2) 2 . . . ?
N2 Mn1 O1 C7 -39.44(19) . . . . ?
N1 Mn1 O1 C7 145.3(2) 2 . . . ?
N1 Mn1 O1 C7 -129.5(2) . . . . ?
C4 N2 C5 C6 163.1(2) . . . . ?
Mn1 N2 C5 C6 -7.0(4) . . . . ?
N2 C5 C6 C11 169.7(2) . . . . ?
N2 C5 C6 C7 -19.0(4) . . . . ?
Mn1 O1 C7 C8 -154.97(19) . . . . ?
Mn1 O1 C7 C6 26.9(3) . . . . ?
C11 C6 C7 O1 -179.3(2) . . . . ?
C5 C6 C7 O1 9.4(4) . . . . ?
C11 C6 C7 C8 2.5(4) . . . . ?
C5 C6 C7 C8 -168.8(2) . . . . ?
O1 C7 C8 C9 178.8(2) . . . . ?
C6 C7 C8 C9 -2.9(4) . . . . ?
C7 C8 C9 C10 1.0(4) . . . . ?
C8 C9 C10 C11 1.4(4) . . . . ?
C8 C9 C10 N3 -179.1(3) . . . . ?
N4 N3 C10 C11 178.8(2) . . . . ?
N4 N3 C10 C9 -0.7(4) . . . . ?
C10 N3 N4 C12 -179.9(2) . . . . ?
N3 N4 C12 C17 170.7(3) . . . . ?
N3 N4 C12 C13 -9.8(4) . . . . ?
C17 C12 C13 C14 -1.6(5) . . . . ?
N4 C12 C13 C14 178.8(3) . . . . ?
C12 C13 C14 C15 -0.9(6) . . . . ?
C13 C14 C15 C16 3.1(6) . . . . ?
C14 C15 C16 C17 -2.9(6) . . . . ?
C13 C12 C17 C16 1.9(5) . . . . ?
N4 C12 C17 C16 -178.5(3) . . . . ?
C15 C16 C17 C12 0.3(6) . . . . ?
C9 C10 C11 C6 -1.8(4) . . . . ?
N3 C10 C11 C6 178.7(2) . . . . ?
C7 C6 C11 C10 -0.1(4) . . . . ?
C5 C6 C11 C10 171.2(2) . . . . ?
C5 N2 C4 C3 -107.1(3) . . . . ?
Mn1 N2 C4 C3 63.5(2) . . . . ?
N2 C4 C3 C2 -66.3(3) . . . . ?
C1 N1 C2 C3 178.4(2) . . . . ?
Mn1 N1 C2 C3 -57.5(3) . . . . ?
C4 C3 C2 N1 64.1(3) . . . . ?
C2 N1 C1 C1 171.9(2) . . . 2 ?
Mn1 N1 C1 C1 41.9(3) . . . 2 ?
